data_4062078
_journal_name_full Organometallics
_journal_year 2003
_chemical_formula_sum 'C29 H30 Cl2 I2 P2 Pd'
_chemical_formula_weight 871.57
_space_group_IT_number 4
_symmetry_cell_setting monoclinic
_symmetry_space_group_name_Hall 'P 2yb'
_symmetry_space_group_name_H-M 'P 1 21 1'
_cell_angle_alpha 90.00
_cell_angle_beta 98.2476(3)
_cell_angle_gamma 90.00
_cell_formula_units_Z 2
_cell_length_a 8.7758(2)
_cell_length_b 15.2258(2)
_cell_length_c 12.0242(2)
_cell_measurement_temperature 193(2)
_cell_volume 1590.04(3)
_diffrn_ambient_temperature 193(2)
_exptl_crystal_density_diffrn 1.820
_cod_depositor_comments
;
The following automatic conversions were performed:
'_symmetry_cell_setting' value 'Monoclinic' changed to 'monoclinic'
according to '/home/saulius/struct/CIF-dictionaries/cif_core.dic'
dictionary named 'cif_core.dic' version 2.4.1 from 2010-06-29.

Automatic conversion script
Id: cif_fix_enum 1527 2010-12-29 10:47:43Z saulius 
;
_cod_original_sg_symbol_H-M 'P 21'
_cod_database_code 4062078

loop_
_symmetry_equiv_pos_as_xyz
'x, y, z'
'-x, y+1/2, -z'

loop_
_atom_site_label
_atom_site_type_symbol
_atom_site_fract_x
_atom_site_fract_y
_atom_site_fract_z
_atom_site_U_iso_or_equiv
_atom_site_adp_type
_atom_site_occupancy
_atom_site_symmetry_multiplicity
_atom_site_calc_flag
_atom_site_refinement_flags
_atom_site_disorder_assembly
_atom_site_disorder_group
Pd1 Pd 0.80177(4) 1.18947(2) 1.35591(3) 0.01670(10) Uani 1 1 d . . .
I1 I 0.94282(4) 1.25948(2) 1.19333(3) 0.02835(11) Uani 1 1 d . . .
I2 I 0.84421(5) 1.33251(2) 1.48587(3) 0.02947(11) Uani 1 1 d . . .
P1 P 0.71943(16) 1.07894(8) 1.23645(12) 0.0181(3) Uani 1 1 d . . .
P2 P 0.71219(16) 1.10684(8) 1.49055(11) 0.0166(3) Uani 1 1 d . . .
C1 C 0.6078(7) 0.9991(3) 1.3114(5) 0.0193(11) Uani 1 1 d . . .
H1A H 0.5040 1.0256 1.3137 0.023 Uiso 1 1 calc R . .
C2 C 0.6880(7) 0.9917(3) 1.4345(5) 0.0241(12) Uani 1 1 d . . .
H2A H 0.7928 0.9662 1.4336 0.029 Uiso 1 1 calc R . .
C3 C 0.5817(8) 0.9099(4) 1.2519(6) 0.0359(16) Uani 1 1 d . . .
H3A H 0.5220 0.8717 1.2950 0.054 Uiso 1 1 calc R . .
H3B H 0.6814 0.8825 1.2464 0.054 Uiso 1 1 calc R . .
H3C H 0.5252 0.9187 1.1763 0.054 Uiso 1 1 calc R . .
C4 C 0.5996(10) 0.9309(4) 1.5053(6) 0.0431(18) Uani 1 1 d . . .
H4A H 0.5924 0.8720 1.4721 0.065 Uiso 1 1 calc R . .
H4B H 0.4958 0.9543 1.5067 0.065 Uiso 1 1 calc R . .
H4C H 0.6543 0.9277 1.5822 0.065 Uiso 1 1 calc R . .
C5 C 0.8475(8) 0.9631(4) 1.0893(6) 0.0331(14) Uani 1 1 d . . .
H5A H 0.7487 0.9635 1.0449 0.040 Uiso 1 1 calc R . .
C6 C 0.9633(10) 0.9121(4) 1.0558(7) 0.0468(19) Uani 1 1 d . . .
H6A H 0.9451 0.8789 0.9883 0.056 Uiso 1 1 calc R . .
C7 C 1.1081(9) 0.9101(4) 1.1231(7) 0.0428(18) Uani 1 1 d . . .
H7A H 1.1882 0.8750 1.1013 0.051 Uiso 1 1 calc R . .
C8 C 1.1347(8) 0.9593(5) 1.2215(7) 0.0416(17) Uani 1 1 d . . .
H8A H 1.2324 0.9569 1.2671 0.050 Uiso 1 1 calc R . .
C9 C 1.0168(7) 1.0131(4) 1.2539(6) 0.0282(13) Uani 1 1 d . . .
H9A H 1.0359 1.0477 1.3201 0.034 Uiso 1 1 calc R . .
C10 C 0.8728(7) 1.0147(3) 1.1879(5) 0.0255(13) Uani 1 1 d . . .
C11 C 0.4313(7) 1.1359(4) 1.1268(5) 0.0276(13) Uani 1 1 d . . .
H11A H 0.3941 1.1201 1.1945 0.033 Uiso 1 1 calc R . .
C12 C 0.3325(7) 1.1759(4) 1.0412(5) 0.0321(14) Uani 1 1 d . . .
H12A H 0.2283 1.1870 1.0495 0.038 Uiso 1 1 calc R . .
C13 C 0.3886(9) 1.1995(4) 0.9428(6) 0.0392(16) Uani 1 1 d . . .
H13A H 0.3224 1.2284 0.8848 0.047 Uiso 1 1 calc R . .
C14 C 0.5387(9) 1.1816(5) 0.9279(6) 0.0391(15) Uani 1 1 d . . .
H14A H 0.5736 1.1961 0.8590 0.047 Uiso 1 1 calc R . .
C15 C 0.6393(8) 1.1421(4) 1.0146(5) 0.0320(14) Uani 1 1 d . . .
H15A H 0.7434 1.1315 1.0053 0.038 Uiso 1 1 calc R . .
C16 C 0.5863(7) 1.1182(3) 1.1149(5) 0.0224(11) Uani 1 1 d . . .
C17 C 0.4672(7) 1.1067(4) 1.6191(5) 0.0318(14) Uani 1 1 d . . .
H17A H 0.5324 1.0727 1.6725 0.038 Uiso 1 1 calc R . .
C18 C 0.3178(8) 1.1253(5) 1.6375(6) 0.0426(17) Uani 1 1 d . . .
H18A H 0.2826 1.1046 1.7038 0.051 Uiso 1 1 calc R . .
C19 C 0.2204(8) 1.1733(5) 1.5612(7) 0.0429(17) Uani 1 1 d . . .
H19A H 0.1182 1.1849 1.5745 0.051 Uiso 1 1 calc R . .
C20 C 0.2719(7) 1.2054(4) 1.4629(6) 0.0359(15) Uani 1 1 d . . .
H20A H 0.2050 1.2387 1.4098 0.043 Uiso 1 1 calc R . .
C21 C 0.4238(6) 1.1873(4) 1.4448(5) 0.0241(11) Uani 1 1 d . . .
H21A H 0.4593 1.2091 1.3791 0.029 Uiso 1 1 calc R . .
C22 C 0.5234(6) 1.1377(3) 1.5218(5) 0.0217(12) Uani 1 1 d . . .
C23 C 0.9241(7) 1.0232(3) 1.6560(6) 0.0266(13) Uani 1 1 d . . .
H23A H 0.9283 0.9772 1.6032 0.032 Uiso 1 1 calc R . .
C24 C 1.0115(8) 1.0179(4) 1.7638(6) 0.0362(16) Uani 1 1 d . . .
H24A H 1.0738 0.9676 1.7827 0.043 Uiso 1 1 calc R . .
C25 C 1.0092(8) 1.0834(4) 1.8422(6) 0.0340(15) Uani 1 1 d . . .
H25A H 1.0675 1.0781 1.9148 0.041 Uiso 1 1 calc R . .
C26 C 0.9169(8) 1.1598(4) 1.8121(6) 0.0341(15) Uani 1 1 d . . .
H26A H 0.9152 1.2061 1.8649 0.041 Uiso 1 1 calc R . .
C27 C 0.8308(7) 1.1665(3) 1.7076(5) 0.0259(13) Uani 1 1 d . . .
H27A H 0.7710 1.2177 1.6887 0.031 Uiso 1 1 calc R . .
C28 C 0.8300(6) 1.0978(3) 1.6272(5) 0.0186(11) Uani 1 1 d . . .
Cl2 Cl -0.6033(3) 0.95354(14) 0.9188(2) 0.0606(6) Uani 1 1 d . . .
Cl1 Cl -0.3521(2) 0.88154(18) 0.80958(18) 0.0603(6) Uani 1 1 d . . .
C29 C -0.5508(9) 0.8735(5) 0.8262(7) 0.0455(18) Uani 1 1 d . . .
H29A H -0.6150 0.8805 0.7520 0.055 Uiso 1 1 calc R . .
H29B H -0.5711 0.8145 0.8553 0.055 Uiso 1 1 calc R . .

loop_
_atom_site_aniso_label
_atom_site_aniso_U_11
_atom_site_aniso_U_22
_atom_site_aniso_U_33
_atom_site_aniso_U_23
_atom_site_aniso_U_13
_atom_site_aniso_U_12
Pd1 0.0169(2) 0.01672(16) 0.0173(2) 0.00135(13) 0.00545(16) -0.00074(13)
I1 0.0301(2) 0.02941(17) 0.0281(2) 0.00694(14) 0.01269(16) -0.00483(14)
I2 0.0383(2) 0.02026(16) 0.0316(2) -0.00535(14) 0.01083(18) -0.00409(14)
P1 0.0178(7) 0.0207(5) 0.0162(8) -0.0016(5) 0.0042(6) 0.0000(5)
P2 0.0171(7) 0.0173(5) 0.0166(7) 0.0010(5) 0.0063(6) 0.0011(5)
C1 0.022(3) 0.015(2) 0.021(3) -0.0041(18) 0.004(2) -0.0030(18)
C2 0.025(3) 0.019(2) 0.027(4) 0.001(2) 0.003(3) -0.003(2)
C3 0.044(4) 0.027(3) 0.035(4) -0.013(3) 0.001(3) -0.018(3)
C4 0.066(5) 0.027(3) 0.039(5) 0.002(3) 0.018(4) -0.014(3)
C5 0.043(4) 0.034(3) 0.025(4) -0.009(2) 0.013(3) 0.004(3)
C6 0.063(5) 0.032(3) 0.052(5) -0.007(3) 0.030(4) 0.007(3)
C7 0.048(5) 0.036(3) 0.052(5) 0.015(3) 0.033(4) 0.018(3)
C8 0.029(4) 0.049(4) 0.049(5) 0.002(3) 0.010(3) 0.005(3)
C9 0.025(3) 0.027(3) 0.033(4) -0.002(2) 0.007(3) 0.007(2)
C10 0.030(3) 0.024(2) 0.024(3) 0.000(2) 0.010(3) 0.000(2)
C11 0.024(3) 0.034(3) 0.026(4) -0.005(2) 0.008(3) 0.003(2)
C12 0.025(3) 0.039(3) 0.027(4) -0.004(3) -0.011(3) 0.009(2)
C13 0.041(4) 0.038(3) 0.035(4) 0.001(3) -0.006(3) 0.002(3)
C14 0.046(4) 0.046(3) 0.026(4) 0.002(3) 0.005(3) -0.002(3)
C15 0.029(4) 0.039(3) 0.028(4) 0.000(2) 0.007(3) 0.001(2)
C16 0.030(3) 0.024(2) 0.012(3) -0.003(2) -0.004(2) 0.002(2)
C17 0.024(3) 0.049(3) 0.023(3) 0.006(3) 0.008(3) -0.002(3)
C18 0.019(4) 0.068(5) 0.043(5) -0.003(4) 0.012(3) -0.008(3)
C19 0.019(3) 0.050(4) 0.062(5) 0.002(3) 0.012(3) -0.002(3)
C20 0.019(3) 0.045(4) 0.041(4) 0.001(3) -0.005(3) 0.003(2)
C21 0.020(3) 0.030(2) 0.022(3) 0.002(2) 0.001(2) -0.002(2)
C22 0.017(3) 0.024(2) 0.024(3) 0.001(2) 0.003(2) -0.0029(19)
C23 0.024(3) 0.023(2) 0.033(4) 0.001(2) 0.007(3) 0.004(2)
C24 0.023(3) 0.038(3) 0.044(5) 0.014(3) -0.007(3) 0.005(2)
C25 0.033(4) 0.041(3) 0.024(4) 0.010(2) -0.008(3) -0.008(3)
C26 0.037(4) 0.042(3) 0.022(4) 0.000(2) 0.002(3) -0.007(3)
C27 0.027(3) 0.025(3) 0.025(4) 0.001(2) 0.002(3) 0.005(2)
C28 0.018(3) 0.022(2) 0.016(3) 0.0016(18) 0.004(2) -0.0026(18)
Cl2 0.0473(12) 0.0595(11) 0.0695(16) -0.0266(10) -0.0100(11) 0.0111(9)
Cl1 0.0423(11) 0.1042(17) 0.0351(12) 0.0144(10) 0.0081(9) -0.0061(11)
C29 0.035(4) 0.056(4) 0.045(5) -0.014(3) 0.001(4) -0.007(3)

loop_
_geom_bond_atom_site_label_1
_geom_bond_atom_site_label_2
_geom_bond_distance
_geom_bond_site_symmetry_2
_geom_bond_publ_flag
Pd1 P1 2.2627(14) . ?
Pd1 P2 2.2776(13) . ?
Pd1 I2 2.6753(5) . ?
Pd1 I1 2.6803(5) . ?
P1 C10 1.826(6) . ?
P1 C16 1.835(6) . ?
P1 C1 1.871(5) . ?
P2 C22 1.812(6) . ?
P2 C28 1.817(6) . ?
P2 C2 1.878(5) . ?
C1 C3 1.537(7) . ?
C1 C2 1.550(9) . ?
C2 C4 1.540(8) . ?
C5 C6 1.384(9) . ?
C5 C10 1.413(8) . ?
C6 C7 1.406(12) . ?
C7 C8 1.391(11) . ?
C8 C9 1.417(9) . ?
C9 C10 1.393(10) . ?
C11 C12 1.388(9) . ?
C11 C16 1.414(8) . ?
C12 C13 1.392(10) . ?
C13 C14 1.381(10) . ?
C14 C15 1.401(10) . ?
C15 C16 1.402(8) . ?
C17 C18 1.390(9) . ?
C17 C22 1.414(8) . ?
C18 C19 1.371(11) . ?
C19 C20 1.411(10) . ?
C20 C21 1.409(8) . ?
C21 C22 1.400(8) . ?
C23 C24 1.410(10) . ?
C23 C28 1.418(7) . ?
C24 C25 1.375(10) . ?
C25 C26 1.434(9) . ?
C26 C27 1.374(9) . ?
C27 C28 1.424(7) . ?
Cl2 C29 1.756(8) . ?
Cl1 C29 1.788(8) . ?
